data_2205194
loop_
_publ_author_name
'Bian, He-Dong'
'Guo, Gui-Quan'
'Yu, Qing'
'Liang, Hong'
'Yang, Xiao-E'
'Zhu, Li-Gang'

_publ_section_title
;
 <i>N</i>-Benzoylthiosemicarbazide
;
_journal_issue 3
_journal_name_full 'Acta Crystallographica Section E'
_journal_page_first o639
_journal_page_last o640
_journal_paper_doi 10.1107/S1600536805003867
_journal_volume 61
_journal_year 2005
_chemical_formula_iupac 'C8 H9 N3 O1 S1'
_chemical_formula_moiety 'C8 H9 N3 O1 S1'
_chemical_formula_sum 'C8 H9 N3 O S'
_chemical_formula_weight 195.24
_chemical_name_systematic
;
N-Benzoylthiosemicarbazide
;
_space_group_IT_number 2
_symmetry_cell_setting triclinic
_symmetry_space_group_name_Hall '-P 1'
_symmetry_space_group_name_H-M 'P -1'
_atom_sites_solution_hydrogens geom
_atom_sites_solution_primary direct
_atom_sites_solution_secondary difmap
_audit_creation_method SHELXL-97
_cell_angle_alpha 83.554(7)
_cell_angle_beta 75.631(7)
_cell_angle_gamma 84.998(7)
_cell_formula_units_Z 4
_cell_length_a 8.237(3)
_cell_length_b 8.438(3)
_cell_length_c 14.590(6)
_cell_measurement_reflns_used 905
_cell_measurement_temperature 293(2)
_cell_measurement_theta_max 26.05
_cell_measurement_theta_min 2.62
_cell_volume 974.3(6)
_computing_cell_refinement SMART
_computing_data_collection 'SMART (Bruker, 1998)'
_computing_data_reduction 'SAINT (Bruker, 1998)'
_computing_molecular_graphics 'SHELXTL (Bruker, 1997)'
_computing_publication_material SHELXTL
_computing_structure_refinement 'SHELXL97 (Sheldrick, 1997)'
_computing_structure_solution 'SHELXS97 (Sheldrick, 1990)'
_diffrn_ambient_temperature 293(2)
_diffrn_measured_fraction_theta_full 0.995
_diffrn_measured_fraction_theta_max 0.995
_diffrn_measurement_device_type 'Bruker SMART CCD area-detector'
_diffrn_measurement_method '\f and \w'
_diffrn_radiation_monochromator graphite
_diffrn_radiation_source 'fine-focus sealed tube'
_diffrn_radiation_type MoK\a
_diffrn_radiation_wavelength 0.71073
_diffrn_reflns_av_R_equivalents 0.0195
_diffrn_reflns_av_sigmaI/netI 0.0450
_diffrn_reflns_limit_h_max 9
_diffrn_reflns_limit_h_min -9
_diffrn_reflns_limit_k_max 8
_diffrn_reflns_limit_k_min -10
_diffrn_reflns_limit_l_max 11
_diffrn_reflns_limit_l_min -17
_diffrn_reflns_number 5064
_diffrn_reflns_theta_full 25.01
_diffrn_reflns_theta_max 25.01
_diffrn_reflns_theta_min 1.45
_diffrn_standards_decay_% <1%
_diffrn_standards_interval_count 0
_diffrn_standards_number 0
_exptl_absorpt_coefficient_mu 0.296
_exptl_absorpt_correction_T_max 0.959
_exptl_absorpt_correction_T_min 0.927
_exptl_absorpt_correction_type multi-scan
_exptl_absorpt_process_details '(SADABS; Bruker, 1997)'
_exptl_crystal_colour Colorless
_exptl_crystal_density_diffrn 1.331
_exptl_crystal_density_method 'not measured'
_exptl_crystal_description Block
_exptl_crystal_F_000 408
_exptl_crystal_size_max 0.20
_exptl_crystal_size_mid 0.16
_exptl_crystal_size_min 0.14
_refine_diff_density_max 0.325
_refine_diff_density_min -0.292
_refine_ls_extinction_method none
_refine_ls_goodness_of_fit_ref 1.086
_refine_ls_hydrogen_treatment mixed
_refine_ls_matrix_type full
_refine_ls_number_parameters 267
_refine_ls_number_reflns 3408
_refine_ls_number_restraints 8
_refine_ls_restrained_S_all 1.085
_refine_ls_R_factor_all 0.0738
_refine_ls_R_factor_gt 0.0422
_refine_ls_shift/su_max 0.001
_refine_ls_shift/su_mean 0.000
_refine_ls_structure_factor_coef Fsqd
_refine_ls_weighting_details 'calc w = 1/[\s^2^(Fo^2^)+(0.066P)^2^] where P = (Fo^2^+2Fc^2^)/3'
_refine_ls_weighting_scheme calc
_refine_ls_wR_factor_gt 0.0992
_refine_ls_wR_factor_ref 0.1241
_reflns_number_gt 2413
_reflns_number_total 3408
_reflns_threshold_expression I>2\s(I)
_cod_data_source_file ac6151.cif
_cod_data_source_block I
_cod_depositor_comments
;
The following automatic conversions were performed:
'_exptl_absorpt_correction_type' value 'multiscan' changed to 'multi-scan'
according to '/home/saulius/struct/CIF-dictionaries/cif_core.dic'
dictionary named 'cif_core.dic' version 2.4.1 from 2010-06-29.

Automatic conversion script
Id: cif_fix_enum 1527 2010-12-29 10:47:43Z saulius 

The following automatic conversions were performed:

'_exptl_absorpt_correction_type' value 'multiscan' changed to
'multi-scan' according to
/home/saulius/struct/CIF-dictionaries/cif_core.dic dictionary named
'cif_core.dic' version 2.4.1 from 2010-06-29.

Automatic conversion script
Id: cif_fix_values 1715 2011-07-08 13:25:40Z adriana 
;
_cod_original_cell_volume 974.3(7)
_cod_original_formula_sum 'C8 H9 N3 O1 S1'
_cod_database_code 2205194
_cod_database_fobs_code 2205194

loop_
_symmetry_equiv_pos_as_xyz
'x, y, z'
'-x, -y, -z'

loop_
_atom_site_label
_atom_site_fract_x
_atom_site_fract_y
_atom_site_fract_z
_atom_site_U_iso_or_equiv
_atom_site_adp_type
_atom_site_calc_flag
_atom_site_refinement_flags
_atom_site_occupancy
_atom_site_type_symbol
S1 0.20558(8) 0.44361(8) 0.96438(5) 0.0403(2) Uani d . 1 S
S2 1.32622(9) 0.95077(8) -0.07452(5) 0.0478(2) Uani d . 1 S
O1 0.5848(3) 0.7382(4) 0.70866(17) 0.0863(9) Uani d . 1 O
O2 1.1635(3) 0.7167(3) 0.24999(15) 0.0663(6) Uani d . 1 O
N1 0.6476(3) 0.6042(3) 0.83852(17) 0.0404(6) Uani d D 1 N
H1 0.707(3) 0.599(3) 0.8799(14) 0.037(8) Uiso d D 1 H
N2 0.4791(3) 0.5889(3) 0.88217(17) 0.0431(6) Uani d D 1 N
H2 0.422(3) 0.675(2) 0.899(2) 0.069(11) Uiso d D 1 H
N3 0.5057(3) 0.3180(3) 0.87782(19) 0.0465(6) Uani d D 1 N
H3A 0.6077(17) 0.323(3) 0.8447(18) 0.051(9) Uiso d D 1 H
H3B 0.463(3) 0.228(2) 0.899(2) 0.057(9) Uiso d D 1 H
N4 0.9933(3) 0.7925(3) 0.15231(17) 0.0477(6) Uani d D 1 N
H4 0.897(2) 0.801(4) 0.140(3) 0.083(12) Uiso d D 1 H
N5 1.1247(3) 0.8012(3) 0.07203(17) 0.0447(6) Uani d D 1 N
H5 1.150(3) 0.720(2) 0.0404(16) 0.039(8) Uiso d D 1 H
N6 1.1315(4) 1.0684(3) 0.0787(2) 0.0564(7) Uani d D 1 N
H6A 1.050(3) 1.055(4) 0.1284(15) 0.074(12) Uiso d D 1 H
H6B 1.165(4) 1.158(2) 0.047(2) 0.073(11) Uiso d D 1 H
C1 0.9941(3) 0.6650(3) 0.7617(2) 0.0450(7) Uani d . 1 C
H1A 0.9693 0.5860 0.8121 0.054 Uiso calc R 1 H
C2 1.1558(3) 0.7113(4) 0.7282(2) 0.0583(8) Uani d . 1 C
H2A 1.2403 0.6620 0.7555 0.070 Uiso calc R 1 H
C3 1.1938(4) 0.8289(4) 0.6553(3) 0.0682(10) Uani d . 1 C
H3 1.3034 0.8599 0.6333 0.082 Uiso calc R 1 H
C4 1.0709(5) 0.9005(5) 0.6151(3) 0.0855(13) Uani d . 1 C
H4A 1.0969 0.9810 0.5657 0.103 Uiso calc R 1 H
C5 0.9074(4) 0.8550(5) 0.6467(3) 0.0723(10) Uani d . 1 C
H5A 0.8243 0.9045 0.6185 0.087 Uiso calc R 1 H
C6 0.8679(3) 0.7357(3) 0.72037(19) 0.0423(7) Uani d . 1 C
C7 0.6889(3) 0.6944(4) 0.7533(2) 0.0454(7) Uani d . 1 C
C8 0.4128(3) 0.4473(3) 0.90322(18) 0.0332(6) Uani d . 1 C
C9 0.8911(5) 0.6543(5) 0.4042(3) 0.0815(11) Uani d . 1 C
H9 0.9985 0.6221 0.4114 0.098 Uiso calc R 1 H
C10 0.7542(7) 0.6333(6) 0.4809(3) 0.1065(16) Uani d . 1 C
H10 0.7701 0.5862 0.5390 0.128 Uiso calc R 1 H
C11 0.5989(7) 0.6804(6) 0.4717(4) 0.1105(17) Uani d . 1 C
H11 0.5075 0.6670 0.5236 0.133 Uiso calc R 1 H
C12 0.5750(5) 0.7477(7) 0.3869(4) 0.1216(19) Uani d . 1 C
H12 0.4671 0.7795 0.3806 0.146 Uiso calc R 1 H
C13 0.7110(4) 0.7692(5) 0.3093(3) 0.0863(13) Uani d . 1 C
H13 0.6938 0.8158 0.2514 0.104 Uiso calc R 1 H
C14 0.8695(4) 0.7223(3) 0.3178(2) 0.0511(8) Uani d . 1 C
C15 1.0215(4) 0.7418(3) 0.2391(2) 0.0439(7) Uani d . 1 C
C16 1.1862(3) 0.9415(3) 0.03145(19) 0.0384(6) Uani d . 1 C

loop_
_atom_site_aniso_label
_atom_site_aniso_U_11
_atom_site_aniso_U_22
_atom_site_aniso_U_33
_atom_site_aniso_U_12
_atom_site_aniso_U_13
_atom_site_aniso_U_23
S1 0.0275(3) 0.0386(4) 0.0503(5) -0.0041(3) -0.0012(3) -0.0019(3)
S2 0.0476(4) 0.0360(4) 0.0510(5) -0.0051(3) 0.0040(3) -0.0014(3)
O1 0.0432(13) 0.154(3) 0.0584(16) -0.0189(14) -0.0172(11) 0.0246(16)
O2 0.0440(12) 0.0970(18) 0.0524(14) 0.0131(11) -0.0074(10) -0.0069(12)
N1 0.0287(12) 0.0451(13) 0.0445(15) -0.0096(10) -0.0033(11) 0.0022(11)
N2 0.0287(11) 0.0376(14) 0.0552(16) -0.0056(10) 0.0052(10) -0.0035(11)
N3 0.0312(13) 0.0359(14) 0.0663(18) -0.0037(11) 0.0002(12) -0.0049(12)
N4 0.0391(14) 0.0592(16) 0.0414(15) -0.0061(12) -0.0041(12) -0.0008(12)
N5 0.0481(14) 0.0385(14) 0.0418(14) -0.0067(11) 0.0019(11) -0.0058(11)
N6 0.0650(18) 0.0398(16) 0.0557(18) -0.0048(14) 0.0034(15) -0.0073(14)
C1 0.0376(15) 0.0468(17) 0.0461(17) -0.0058(12) -0.0008(13) -0.0040(13)
C2 0.0366(16) 0.068(2) 0.069(2) -0.0091(15) -0.0091(15) -0.0061(18)
C3 0.0442(18) 0.079(2) 0.076(3) -0.0215(17) 0.0023(17) -0.008(2)
C4 0.068(2) 0.093(3) 0.083(3) -0.031(2) -0.004(2) 0.035(2)
C5 0.0515(19) 0.096(3) 0.062(2) -0.0153(18) -0.0112(17) 0.027(2)
C6 0.0363(15) 0.0519(17) 0.0369(16) -0.0095(13) -0.0038(12) -0.0029(13)
C7 0.0356(15) 0.0607(18) 0.0384(17) -0.0063(13) -0.0055(13) -0.0032(14)
C8 0.0282(13) 0.0381(15) 0.0334(14) -0.0037(11) -0.0070(11) -0.0030(11)
C9 0.081(3) 0.103(3) 0.050(2) 0.006(2) -0.0025(19) 0.000(2)
C10 0.125(4) 0.124(4) 0.050(3) -0.004(3) 0.012(3) 0.002(2)
C11 0.105(4) 0.118(4) 0.077(3) -0.014(3) 0.040(3) -0.007(3)
C12 0.057(3) 0.172(5) 0.112(4) -0.007(3) 0.016(3) 0.009(4)
C13 0.049(2) 0.127(4) 0.067(3) 0.001(2) 0.0050(18) 0.010(2)
C14 0.0511(18) 0.0513(18) 0.0453(18) -0.0045(14) 0.0000(14) -0.0059(14)
C15 0.0474(17) 0.0383(16) 0.0436(18) -0.0016(13) -0.0047(13) -0.0087(13)
C16 0.0371(14) 0.0343(15) 0.0438(16) -0.0021(11) -0.0105(12) -0.0022(12)

loop_
_atom_type_symbol
_atom_type_description
_atom_type_scat_dispersion_real
_atom_type_scat_dispersion_imag
_atom_type_scat_source
C C 0.0033 0.0016 'International Tables Vol C Tables 4.2.6.8 and 6.1.1.4'
H H 0.0000 0.0000 'International Tables Vol C Tables 4.2.6.8 and 6.1.1.4'
N N 0.0061 0.0033 'International Tables Vol C Tables 4.2.6.8 and 6.1.1.4'
O O 0.0106 0.0060 'International Tables Vol C Tables 4.2.6.8 and 6.1.1.4'
S S 0.1246 0.1234 'International Tables Vol C Tables 4.2.6.8 and 6.1.1.4'

loop_
_geom_angle_atom_site_label_1
_geom_angle_atom_site_label_2
_geom_angle_atom_site_label_3
_geom_angle
C7 N1 N2 118.5(2)
C7 N1 H1 122.3(17)
N2 N1 H1 111.1(17)
C8 N2 N1 122.0(2)
C8 N2 H2 122(2)
N1 N2 H2 116(2)
C8 N3 H3A 121.1(19)
C8 N3 H3B 117(2)
H3A N3 H3B 122(3)
C15 N4 N5 120.8(2)
C15 N4 H4 124(2)
N5 N4 H4 114(2)
C16 N5 N4 121.7(2)
C16 N5 H5 118.5(18)
N4 N5 H5 118.1(17)
C16 N6 H6A 116(2)
C16 N6 H6B 114(2)
H6A N6 H6B 128(3)
C2 C1 C6 120.1(3)
C2 C1 H1A 120.0
C6 C1 H1A 120.0
C3 C2 C1 120.7(3)
C3 C2 H2A 119.6
C1 C2 H2A 119.6
C4 C3 C2 119.7(3)
C4 C3 H3 120.1
C2 C3 H3 120.1
C3 C4 C5 120.8(3)
C3 C4 H4A 119.6
C5 C4 H4A 119.6
C6 C5 C4 119.9(3)
C6 C5 H5A 120.0
C4 C5 H5A 120.0
C5 C6 C1 118.8(3)
C5 C6 C7 117.7(3)
C1 C6 C7 123.5(3)
O1 C7 N1 121.2(3)
O1 C7 C6 123.0(3)
N1 C7 C6 115.8(2)
N3 C8 N2 119.8(2)
N3 C8 S1 122.9(2)
N2 C8 S1 117.36(19)
C14 C9 C10 120.6(4)
C14 C9 H9 119.7
C10 C9 H9 119.7
C11 C10 C9 120.3(5)
C11 C10 H10 119.8
C9 C10 H10 119.8
C10 C11 C12 120.0(4)
C10 C11 H11 120.0
C12 C11 H11 120.0
C11 C12 C13 120.3(4)
C11 C12 H12 119.8
C13 C12 H12 119.8
C14 C13 C12 120.3(4)
C14 C13 H13 119.9
C12 C13 H13 119.9
C13 C14 C9 118.6(3)
C13 C14 C15 123.8(3)
C9 C14 C15 117.6(3)
O2 C15 N4 121.2(3)
O2 C15 C14 123.2(3)
N4 C15 C14 115.7(3)
N6 C16 N5 116.9(3)
N6 C16 S2 122.8(2)
N5 C16 S2 120.3(2)

loop_
_geom_bond_atom_site_label_1
_geom_bond_atom_site_label_2
_geom_bond_distance
S1 C8 1.720(2)
S2 C16 1.682(3)
O1 C7 1.210(3)
O2 C15 1.216(3)
N1 C7 1.365(4)
N1 N2 1.387(3)
N1 H1 0.860(10)
N2 C8 1.329(3)
N2 H2 0.858(10)
N3 C8 1.311(3)
N3 H3A 0.861(10)
N3 H3B 0.855(10)
N4 C15 1.359(4)
N4 N5 1.384(3)
N4 H4 0.854(10)
N5 C16 1.344(3)
N5 H5 0.851(10)
N6 C16 1.324(4)
N6 H6A 0.861(10)
N6 H6B 0.866(10)
C1 C2 1.376(4)
C1 C6 1.386(4)
C1 H1A 0.9300
C2 C3 1.366(4)
C2 H2A 0.9300
C3 C4 1.357(5)
C3 H3 0.9300
C4 C5 1.384(4)
C4 H4A 0.9300
C5 C6 1.384(4)
C5 H5A 0.9300
C6 C7 1.493(4)
C9 C14 1.371(5)
C9 C10 1.385(5)
C9 H9 0.9300
C10 C11 1.341(7)
C10 H10 0.9300
C11 C12 1.355(7)
C11 H11 0.9300
C12 C13 1.389(5)
C12 H12 0.9300
C13 C14 1.363(4)
C13 H13 0.9300
C14 C15 1.481(4)

loop_
_geom_hbond_atom_site_label_D
_geom_hbond_atom_site_label_H
_geom_hbond_atom_site_label_A
_geom_hbond_site_symmetry_A
_geom_hbond_distance_DH
_geom_hbond_distance_HA
_geom_hbond_distance_DA
_geom_hbond_angle_DHA
N6 H6B S1 1_664 0.870(10) 2.584(12) 3.439(3) 169(3)
N5 H5 S1 1_654 0.850(10) 2.650(11) 3.495(3) 172(2)
N4 H4 S1 2_666 0.850(10) 2.99(3) 3.503(3) 120(3)
N4 H4 S2 2_775 0.850(10) 2.90(2) 3.584(3) 138(3)
N3 H3B S2 1_446 0.850(10) 2.635(12) 3.475(3) 167(3)
N3 H3A O2 2_766 0.860(10) 2.069(13) 2.907(3) 164(3)
N2 H2 S2 1_456 0.860(10) 2.431(13) 3.268(3) 165(3)
N1 H1 S1 2_667 0.860(10) 2.530(13) 3.358(3) 162(2)

loop_
_geom_torsion_atom_site_label_1
_geom_torsion_atom_site_label_2
_geom_torsion_atom_site_label_3
_geom_torsion_atom_site_label_4
_geom_torsion
C7 N1 N2 C8 121.3(3)
C15 N4 N5 C16 -103.9(3)
C6 C1 C2 C3 1.1(5)
C1 C2 C3 C4 -0.3(5)
C2 C3 C4 C5 -0.4(6)
C3 C4 C5 C6 0.2(6)
C4 C5 C6 C1 0.5(5)
C4 C5 C6 C7 178.4(3)
C2 C1 C6 C5 -1.2(4)
C2 C1 C6 C7 -179.0(3)
N2 N1 C7 O1 -12.3(4)
N2 N1 C7 C6 167.2(2)
C5 C6 C7 O1 13.7(5)
C1 C6 C7 O1 -168.5(3)
C5 C6 C7 N1 -165.7(3)
C1 C6 C7 N1 12.1(4)
N1 N2 C8 N3 -3.8(4)
N1 N2 C8 S1 175.8(2)
C14 C9 C10 C11 -0.6(7)
C9 C10 C11 C12 0.6(8)
C10 C11 C12 C13 -0.5(9)
C11 C12 C13 C14 0.3(8)
C12 C13 C14 C9 -0.2(6)
C12 C13 C14 C15 -179.5(4)
C10 C9 C14 C13 0.4(6)
C10 C9 C14 C15 179.7(4)
N5 N4 C15 O2 6.8(4)
N5 N4 C15 C14 -174.1(2)
C13 C14 C15 O2 171.2(3)
C9 C14 C15 O2 -8.1(5)
C13 C14 C15 N4 -7.8(5)
C9 C14 C15 N4 172.8(3)
N4 N5 C16 N6 9.0(4)
N4 N5 C16 S2 -171.1(2)

loop_
_cod_related_entry_id
_cod_related_entry_database
_cod_related_entry_code
1 ChemSpider 683452
